data_1558654
loop_
_publ_author_name
'Frigoli, Michel'
'Jousselin-Oba, Tanguy'
'Mamada, Masashi'
'Marrot, J\'er\^ome'
'Zangarelli, Agnese'
'Pannacci, Danilo'
'Adachi, Chihaya'
'Ortica, Fausto'

_publ_section_title
;
 Synthesis and photochromic behaviour of a series of benzopyrans bearing
 an N-phenyl-carbazole moiety: photochromism control by the steric effect.
;
_journal_issue 10
_journal_name_full
'Photochemical &amp; photobiological sciences : Official journal of the European Photochemistry Association and the European Society for Photobiology'
_journal_page_first 1344
_journal_page_last 1355
_journal_paper_doi 10.1039/d0pp00202j
_journal_volume 19
_journal_year 2020
_chemical_formula_sum 'C37 H25 N O'
_chemical_formula_weight 499.58
_space_group_crystal_system monoclinic
_space_group_IT_number 15
_space_group_name_Hall '-C 2yc'
_space_group_name_H-M_alt 'C 1 2/c 1'
_atom_sites_solution_hydrogens geom
_audit_creation_method SHELXL-2018/1
_audit_update_record
;
2020-04-22 deposited with the CCDC.	2020-07-15 downloaded from the CCDC.
;
_cell_angle_alpha 90
_cell_angle_beta 114.087(2)
_cell_angle_gamma 90
_cell_formula_units_Z 8
_cell_length_a 31.8763(12)
_cell_length_b 6.7502(2)
_cell_length_c 27.2595(10)
_cell_measurement_reflns_used 9828
_cell_measurement_temperature 296(2)
_cell_measurement_theta_max 25.03
_cell_measurement_theta_min 2.46
_cell_volume 5354.7(3)
_computing_cell_refinement 'Bruker SAINT'
_computing_data_collection 'Bruker APEX2'
_computing_data_reduction 'Bruker SAINT'
_computing_molecular_graphics 'Bruker SHELXTL'
_computing_publication_material 'Bruker SHELXTL'
_computing_structure_refinement 'SHELXL-2018/1 (Sheldrick, 2018)'
_computing_structure_solution 'SHELXS-97 (Sheldrick, 2008)'
_diffrn_ambient_temperature 296(2)
_diffrn_measured_fraction_theta_full 0.996
_diffrn_measured_fraction_theta_max 0.996
_diffrn_measurement_device_type 'Bruker APEX-II CCD'
_diffrn_measurement_method '\f and \w scans'
_diffrn_radiation_type MoK\a
_diffrn_radiation_wavelength 0.71073
_diffrn_reflns_av_R_equivalents 0.0466
_diffrn_reflns_av_unetI/netI 0.0159
_diffrn_reflns_Laue_measured_fraction_full 0.996
_diffrn_reflns_Laue_measured_fraction_max 0.996
_diffrn_reflns_limit_h_max 37
_diffrn_reflns_limit_h_min -37
_diffrn_reflns_limit_k_max 8
_diffrn_reflns_limit_k_min -7
_diffrn_reflns_limit_l_max 32
_diffrn_reflns_limit_l_min -32
_diffrn_reflns_number 185603
_diffrn_reflns_point_group_measured_fraction_full 0.996
_diffrn_reflns_point_group_measured_fraction_max 0.996
_diffrn_reflns_theta_full 25.049
_diffrn_reflns_theta_max 25.049
_diffrn_reflns_theta_min 1.637
_exptl_absorpt_coefficient_mu 0.074
_exptl_absorpt_correction_type multi-scan
_exptl_absorpt_process_details 'SADABS (Sheldrick, V2008/1)'
_exptl_crystal_colour colorless
_exptl_crystal_density_diffrn 1.239
_exptl_crystal_description parallelepiped
_exptl_crystal_F_000 2096
_exptl_crystal_size_max 0.300
_exptl_crystal_size_mid 0.300
_exptl_crystal_size_min 0.080
_exptl_transmission_factor_max 0.7331
_exptl_transmission_factor_min 0.6969
_refine_diff_density_max 0.136
_refine_diff_density_min -0.154
_refine_diff_density_rms 0.030
_refine_ls_extinction_method none
_refine_ls_goodness_of_fit_ref 1.170
_refine_ls_hydrogen_treatment constr
_refine_ls_matrix_type full
_refine_ls_number_parameters 352
_refine_ls_number_reflns 4721
_refine_ls_number_restraints 0
_refine_ls_restrained_S_all 1.170
_refine_ls_R_factor_all 0.0621
_refine_ls_R_factor_gt 0.0565
_refine_ls_shift/su_max 0.001
_refine_ls_shift/su_mean 0.000
_refine_ls_structure_factor_coef Fsqd
_refine_ls_weighting_details 'w=1/[\s^2^(Fo^2^)+(0.0499P)^2^+3.1442P] where P=(Fo^2^+2Fc^2^)/3'
_refine_ls_weighting_scheme calc
_refine_ls_wR_factor_gt 0.1323
_refine_ls_wR_factor_ref 0.1351
_reflns_Friedel_coverage 0.000
_reflns_number_gt 4329
_reflns_number_total 4721
_reflns_threshold_expression 'I > 2\s(I)'
_cod_data_source_file d0pp00202j2.cif
_cod_data_source_block m725b
_cod_depositor_comments 'Adding full bibliography for 1558654.cif.'
_cod_original_sg_symbol_H-M 'C 2/c'
_cod_database_code 1558654
_shelx_shelxl_version_number 2018/1
_shelx_space_group_comment
; 
The symmetry employed for this shelxl refinement is uniquely defined 
by the following loop, which should always be used as a source of 
symmetry information in preference to the above space-group names. 
They are only intended as comments. 
;
_shelx_estimated_absorpt_t_min 0.978
_shelx_estimated_absorpt_t_max 0.994

loop_
_space_group_symop_operation_xyz
'x, y, z'
'-x, y, -z+1/2'
'x+1/2, y+1/2, z'
'-x+1/2, y+1/2, -z+1/2'
'-x, -y, -z'
'x, -y, z-1/2'
'-x+1/2, -y+1/2, -z'
'x+1/2, -y+1/2, z-1/2'

loop_
_atom_site_label
_atom_site_type_symbol
_atom_site_fract_x
_atom_site_fract_y
_atom_site_fract_z
_atom_site_U_iso_or_equiv
_atom_site_adp_type
_atom_site_occupancy
_atom_site_site_symmetry_order
_atom_site_calc_flag
_atom_site_refinement_flags_posn
_atom_site_refinement_flags_adp
_atom_site_refinement_flags_occupancy
_atom_site_disorder_assembly
_atom_site_disorder_group
O1 O 0.63488(4) 0.03308(18) 0.16262(5) 0.0567(3) Uani 1 1 d . . . . .
C2 C 0.67866(6) -0.0130(2) 0.16924(6) 0.0484(4) Uani 1 1 d . . . . .
C3 C 0.69563(7) -0.1936(3) 0.19487(7) 0.0567(5) Uani 1 1 d . . . . .
H3 H 0.676328 -0.281686 0.201905 0.068 Uiso 1 1 calc R U . . .
C4 C 0.74035(7) -0.2384(3) 0.20924(7) 0.0585(5) Uani 1 1 d . . . . .
H4 H 0.751602 -0.357348 0.226920 0.070 Uiso 1 1 calc R U . . .
C5 C 0.77054(7) -0.1116(3) 0.19844(7) 0.0550(5) Uani 1 1 d . . . . .
C6 C 0.81824(7) -0.1578(3) 0.21942(8) 0.0672(5) Uani 1 1 d . . . . .
H6 H 0.828347 -0.277802 0.237085 0.081 Uiso 1 1 calc R U . . .
C7 C 0.84910(8) -0.0327(4) 0.21439(9) 0.0727(6) Uani 1 1 d . . . . .
H7 H 0.880404 -0.059876 0.230761 0.087 Uiso 1 1 calc R U . . .
C8 C 0.83277(7) 0.1404(3) 0.18369(8) 0.0627(5) Uani 1 1 d . . . . .
C9 C 0.85718(7) 0.2927(3) 0.16968(8) 0.0672(5) Uani 1 1 d . . . . .
C10 C 0.90402(8) 0.3241(5) 0.18221(10) 0.0879(7) Uani 1 1 d . . . . .
H10 H 0.926259 0.238247 0.204993 0.106 Uiso 1 1 calc R U . . .
C11 C 0.91613(10) 0.4850(5) 0.15996(11) 0.0992(9) Uani 1 1 d . . . . .
H11 H 0.946936 0.507340 0.167481 0.119 Uiso 1 1 calc R U . . .
C12 C 0.88333(10) 0.6134(5) 0.12668(11) 0.0943(8) Uani 1 1 d . . . . .
H12 H 0.892625 0.721003 0.112251 0.113 Uiso 1 1 calc R U . . .
C13 C 0.83732(8) 0.5880(4) 0.11408(9) 0.0779(6) Uani 1 1 d . . . . .
H13 H 0.815516 0.676105 0.091570 0.093 Uiso 1 1 calc R U . . .
C14 C 0.82459(7) 0.4252(3) 0.13634(7) 0.0622(5) Uani 1 1 d . . . . .
N15 N 0.78052(5) 0.3628(2) 0.12972(6) 0.0562(4) Uani 1 1 d . . . . .
C16 C 0.78610(6) 0.1862(3) 0.15974(7) 0.0527(4) Uani 1 1 d . . . . .
C17 C 0.75285(6) 0.0693(3) 0.16966(6) 0.0484(4) Uani 1 1 d . . . . .
C18 C 0.70616(6) 0.1208(2) 0.15748(6) 0.0466(4) Uani 1 1 d . . . . .
C19 C 0.68735(6) 0.3196(2) 0.14383(7) 0.0490(4) Uani 1 1 d . . . . .
H19 H 0.706788 0.423839 0.144890 0.059 Uiso 1 1 calc R U . . .
C20 C 0.64329(6) 0.3551(3) 0.12998(7) 0.0546(4) Uani 1 1 d . . . . .
H20 H 0.632425 0.484538 0.123450 0.066 Uiso 1 1 calc R U . . .
C21 C 0.61038(6) 0.1880(3) 0.12465(7) 0.0541(4) Uani 1 1 d . . . . .
C22 C 0.57240(6) 0.2554(3) 0.14137(8) 0.0611(5) Uani 1 1 d . . . . .
C23 C 0.54514(8) 0.4134(4) 0.11486(11) 0.0835(7) Uani 1 1 d . . . . .
H23 H 0.549097 0.471194 0.086066 0.100 Uiso 1 1 calc R U . . .
C24 C 0.51180(10) 0.4874(4) 0.13059(15) 0.1090(10) Uani 1 1 d . . . . .
H24 H 0.494015 0.595796 0.112969 0.131 Uiso 1 1 calc R U . . .
C25 C 0.50537(10) 0.3986(6) 0.17260(15) 0.1092(10) Uani 1 1 d . . . . .
H25 H 0.483175 0.446674 0.183470 0.131 Uiso 1 1 calc R U . . .
C26 C 0.53158(9) 0.2408(6) 0.19794(12) 0.1038(9) Uani 1 1 d . . . . .
H26 H 0.526901 0.179951 0.225902 0.125 Uiso 1 1 calc R U . . .
C27 C 0.56490(7) 0.1697(4) 0.18291(9) 0.0785(6) Uani 1 1 d . . . . .
H27 H 0.582674 0.061992 0.201033 0.094 Uiso 1 1 calc R U . . .
C28 C 0.58983(6) 0.0955(3) 0.06834(7) 0.0562(5) Uani 1 1 d . . . . .
C29 C 0.59285(8) 0.1870(4) 0.02491(8) 0.0777(6) Uani 1 1 d . . . . .
H29 H 0.607668 0.308581 0.029338 0.093 Uiso 1 1 calc R U . . .
C30 C 0.57401(9) 0.0998(5) -0.02541(9) 0.0939(8) Uani 1 1 d . . . . .
H30 H 0.576508 0.163005 -0.054409 0.113 Uiso 1 1 calc R U . . .
C31 C 0.55184(9) -0.0776(4) -0.03295(10) 0.0922(8) Uani 1 1 d . . . . .
H31 H 0.539170 -0.135561 -0.066833 0.111 Uiso 1 1 calc R U . . .
C32 C 0.54853(10) -0.1686(4) 0.00992(10) 0.0996(9) Uani 1 1 d . . . . .
H32 H 0.533572 -0.289956 0.005268 0.120 Uiso 1 1 calc R U . . .
C33 C 0.56713(9) -0.0827(3) 0.06005(9) 0.0826(7) Uani 1 1 d . . . . .
H33 H 0.564287 -0.146332 0.088803 0.099 Uiso 1 1 calc R U . . .
C34 C 0.74183(7) 0.4052(3) 0.08027(7) 0.0583(5) Uani 1 1 d . . . . .
C35 C 0.72199(7) 0.2554(3) 0.04361(8) 0.0671(5) Uani 1 1 d . . . . .
H35 H 0.732891 0.126229 0.051265 0.081 Uiso 1 1 calc R U . . .
C36 C 0.68570(8) 0.2993(5) -0.00463(9) 0.0871(8) Uani 1 1 d . . . . .
H36 H 0.672193 0.199232 -0.029552 0.105 Uiso 1 1 calc R U . . .
C37 C 0.66965(10) 0.4880(5) -0.01584(10) 0.1035(10) Uani 1 1 d . . . . .
H37 H 0.645375 0.516006 -0.048503 0.124 Uiso 1 1 calc R U . . .
C38 C 0.68892(10) 0.6374(4) 0.02059(11) 0.0985(8) Uani 1 1 d . . . . .
H38 H 0.677494 0.765713 0.012852 0.118 Uiso 1 1 calc R U . . .
C39 C 0.72536(8) 0.5963(3) 0.06880(9) 0.0762(6) Uani 1 1 d . . . . .
H39 H 0.738760 0.697249 0.093489 0.091 Uiso 1 1 calc R U . . .

loop_
_atom_site_aniso_label
_atom_site_aniso_U_11
_atom_site_aniso_U_22
_atom_site_aniso_U_33
_atom_site_aniso_U_23
_atom_site_aniso_U_13
_atom_site_aniso_U_12
O1 0.0630(8) 0.0517(7) 0.0541(7) 0.0046(6) 0.0226(6) -0.0135(6)
C2 0.0605(10) 0.0432(9) 0.0392(8) -0.0055(7) 0.0180(7) -0.0108(8)
C3 0.0806(13) 0.0430(10) 0.0435(9) -0.0003(8) 0.0223(9) -0.0154(9)
C4 0.0828(14) 0.0436(10) 0.0446(9) 0.0028(8) 0.0214(9) 0.0013(9)
C5 0.0771(12) 0.0470(10) 0.0427(9) -0.0018(8) 0.0264(9) 0.0021(9)
C6 0.0795(14) 0.0633(12) 0.0595(11) 0.0073(10) 0.0290(10) 0.0190(11)
C7 0.0678(12) 0.0857(15) 0.0679(13) 0.0087(12) 0.0312(10) 0.0139(12)
C8 0.0656(12) 0.0731(13) 0.0545(10) -0.0028(10) 0.0297(9) 0.0034(10)
C9 0.0663(12) 0.0848(15) 0.0577(11) -0.0074(11) 0.0328(10) -0.0101(11)
C10 0.0693(14) 0.122(2) 0.0772(15) -0.0053(15) 0.0349(12) -0.0082(14)
C11 0.0819(17) 0.136(3) 0.0909(18) -0.0110(18) 0.0469(15) -0.0390(18)
C12 0.0998(19) 0.108(2) 0.0843(17) -0.0060(16) 0.0471(15) -0.0413(17)
C13 0.0882(16) 0.0823(15) 0.0681(13) -0.0058(11) 0.0369(12) -0.0293(13)
C14 0.0716(12) 0.0682(12) 0.0524(10) -0.0111(9) 0.0312(9) -0.0181(10)
N15 0.0661(9) 0.0543(9) 0.0494(8) 0.0009(7) 0.0249(7) -0.0103(7)
C16 0.0656(11) 0.0514(10) 0.0437(9) -0.0039(8) 0.0251(8) -0.0021(9)
C17 0.0645(11) 0.0444(9) 0.0377(8) -0.0055(7) 0.0221(8) -0.0036(8)
C18 0.0609(10) 0.0394(9) 0.0378(8) -0.0028(7) 0.0185(7) -0.0081(7)
C19 0.0595(11) 0.0394(9) 0.0499(9) -0.0020(7) 0.0241(8) -0.0113(8)
C20 0.0634(11) 0.0412(9) 0.0593(10) 0.0018(8) 0.0252(9) -0.0058(8)
C21 0.0598(10) 0.0471(10) 0.0550(10) 0.0012(8) 0.0229(8) -0.0076(8)
C22 0.0586(11) 0.0590(12) 0.0655(11) -0.0127(10) 0.0253(9) -0.0164(9)
C23 0.0791(15) 0.0729(15) 0.1087(18) -0.0022(14) 0.0488(14) -0.0005(12)
C24 0.0849(18) 0.0841(19) 0.165(3) -0.0185(19) 0.059(2) 0.0032(15)
C25 0.0787(18) 0.133(3) 0.136(3) -0.043(2) 0.0643(19) -0.0197(19)
C26 0.0741(16) 0.153(3) 0.0985(19) -0.014(2) 0.0499(15) -0.0196(19)
C27 0.0628(12) 0.1021(18) 0.0744(14) -0.0046(13) 0.0317(11) -0.0175(12)
C28 0.0564(10) 0.0561(11) 0.0542(10) -0.0004(9) 0.0206(8) -0.0058(8)
C29 0.0828(14) 0.0873(16) 0.0615(12) -0.0015(11) 0.0277(11) -0.0240(12)
C30 0.0954(17) 0.128(2) 0.0574(13) -0.0032(14) 0.0299(12) -0.0252(17)
C31 0.0906(17) 0.116(2) 0.0612(14) -0.0250(14) 0.0221(12) -0.0221(16)
C32 0.129(2) 0.0827(17) 0.0732(15) -0.0210(13) 0.0274(15) -0.0397(16)
C33 0.1101(18) 0.0697(14) 0.0614(12) -0.0060(11) 0.0282(12) -0.0293(13)
C34 0.0702(12) 0.0623(12) 0.0465(9) 0.0036(9) 0.0279(9) -0.0120(9)
C35 0.0757(13) 0.0757(14) 0.0561(11) -0.0088(10) 0.0331(10) -0.0193(11)
C36 0.0907(17) 0.113(2) 0.0555(13) -0.0099(13) 0.0274(12) -0.0348(16)
C37 0.0982(19) 0.127(3) 0.0645(15) 0.0284(17) 0.0119(13) -0.0260(18)
C38 0.109(2) 0.0867(18) 0.0832(17) 0.0357(15) 0.0221(15) -0.0036(16)
C39 0.0970(16) 0.0624(13) 0.0628(12) 0.0120(10) 0.0260(12) -0.0103(12)

loop_
_atom_type_symbol
_atom_type_description
_atom_type_scat_dispersion_real
_atom_type_scat_dispersion_imag
_atom_type_scat_source
C C 0.0033 0.0016 'International Tables Vol C Tables 4.2.6.8 and 6.1.1.4'
H H 0.0000 0.0000 'International Tables Vol C Tables 4.2.6.8 and 6.1.1.4'
N N 0.0061 0.0033 'International Tables Vol C Tables 4.2.6.8 and 6.1.1.4'
O O 0.0106 0.0060 'International Tables Vol C Tables 4.2.6.8 and 6.1.1.4'

loop_
_geom_angle_atom_site_label_1
_geom_angle_atom_site_label_2
_geom_angle_atom_site_label_3
_geom_angle
_geom_angle_site_symmetry_1
_geom_angle_site_symmetry_3
_geom_angle_publ_flag
C2 O1 C21 118.68(13) . . ?
O1 C2 C18 121.99(16) . . ?
O1 C2 C3 115.43(15) . . ?
C18 C2 C3 122.11(17) . . ?
C4 C3 C2 119.15(17) . . ?
C4 C3 H3 120.4 . . ?
C2 C3 H3 120.4 . . ?
C3 C4 C5 122.36(17) . . ?
C3 C4 H4 118.8 . . ?
C5 C4 H4 118.8 . . ?
C4 C5 C6 119.51(18) . . ?
C4 C5 C17 118.83(17) . . ?
C6 C5 C17 121.51(18) . . ?
C7 C6 C5 121.80(19) . . ?
C7 C6 H6 119.1 . . ?
C5 C6 H6 119.1 . . ?
C6 C7 C8 118.2(2) . . ?
C6 C7 H7 120.9 . . ?
C8 C7 H7 120.9 . . ?
C16 C8 C7 121.88(19) . . ?
C16 C8 C9 107.92(18) . . ?
C7 C8 C9 130.2(2) . . ?
C14 C9 C10 119.9(2) . . ?
C14 C9 C8 107.08(17) . . ?
C10 C9 C8 133.0(2) . . ?
C11 C10 C9 118.3(3) . . ?
C11 C10 H10 120.8 . . ?
C9 C10 H10 120.8 . . ?
C10 C11 C12 121.0(2) . . ?
C10 C11 H11 119.5 . . ?
C12 C11 H11 119.5 . . ?
C13 C12 C11 122.2(2) . . ?
C13 C12 H12 118.9 . . ?
C11 C12 H12 118.9 . . ?
C12 C13 C14 117.4(2) . . ?
C12 C13 H13 121.3 . . ?
C14 C13 H13 121.3 . . ?
C9 C14 C13 121.3(2) . . ?
C9 C14 N15 109.37(17) . . ?
C13 C14 N15 129.3(2) . . ?
C14 N15 C16 107.17(16) . . ?
C14 N15 C34 119.40(15) . . ?
C16 N15 C34 124.59(15) . . ?
C8 C16 N15 108.43(16) . . ?
C8 C16 C17 121.29(17) . . ?
N15 C16 C17 130.17(17) . . ?
C18 C17 C16 127.04(16) . . ?
C18 C17 C5 118.23(16) . . ?
C16 C17 C5 114.56(16) . . ?
C2 C18 C17 119.05(16) . . ?
C2 C18 C19 115.28(16) . . ?
C17 C18 C19 124.40(15) . . ?
C20 C19 C18 121.33(16) . . ?
C20 C19 H19 119.3 . . ?
C18 C19 H19 119.3 . . ?
C19 C20 C21 120.66(17) . . ?
C19 C20 H20 119.7 . . ?
C21 C20 H20 119.7 . . ?
O1 C21 C20 108.61(14) . . ?
O1 C21 C22 105.24(14) . . ?
C20 C21 C22 110.70(15) . . ?
O1 C21 C28 107.80(14) . . ?
C20 C21 C28 113.40(15) . . ?
C22 C21 C28 110.69(15) . . ?
C27 C22 C23 118.2(2) . . ?
C27 C22 C21 123.0(2) . . ?
C23 C22 C21 118.75(19) . . ?
C22 C23 C24 120.9(3) . . ?
C22 C23 H23 119.6 . . ?
C24 C23 H23 119.6 . . ?
C25 C24 C23 119.4(3) . . ?
C25 C24 H24 120.3 . . ?
C23 C24 H24 120.3 . . ?
C26 C25 C24 119.7(3) . . ?
C26 C25 H25 120.2 . . ?
C24 C25 H25 120.2 . . ?
C25 C26 C27 120.9(3) . . ?
C25 C26 H26 119.5 . . ?
C27 C26 H26 119.5 . . ?
C26 C27 C22 120.9(3) . . ?
C26 C27 H27 119.5 . . ?
C22 C27 H27 119.5 . . ?
C29 C28 C33 118.00(19) . . ?
C29 C28 C21 121.89(17) . . ?
C33 C28 C21 120.10(17) . . ?
C28 C29 C30 120.6(2) . . ?
C28 C29 H29 119.7 . . ?
C30 C29 H29 119.7 . . ?
C31 C30 C29 120.8(2) . . ?
C31 C30 H30 119.6 . . ?
C29 C30 H30 119.6 . . ?
C32 C31 C30 119.0(2) . . ?
C32 C31 H31 120.5 . . ?
C30 C31 H31 120.5 . . ?
C31 C32 C33 120.6(2) . . ?
C31 C32 H32 119.7 . . ?
C33 C32 H32 119.7 . . ?
C28 C33 C32 121.1(2) . . ?
C28 C33 H33 119.4 . . ?
C32 C33 H33 119.4 . . ?
C39 C34 C35 120.1(2) . . ?
C39 C34 N15 120.04(18) . . ?
C35 C34 N15 119.84(19) . . ?
C34 C35 C36 119.3(2) . . ?
C34 C35 H35 120.4 . . ?
C36 C35 H35 120.4 . . ?
C37 C36 C35 120.4(2) . . ?
C37 C36 H36 119.8 . . ?
C35 C36 H36 119.8 . . ?
C36 C37 C38 120.6(2) . . ?
C36 C37 H37 119.7 . . ?
C38 C37 H37 119.7 . . ?
C37 C38 C39 119.7(3) . . ?
C37 C38 H38 120.1 . . ?
C39 C38 H38 120.1 . . ?
C34 C39 C38 119.9(2) . . ?
C34 C39 H39 120.1 . . ?
C38 C39 H39 120.1 . . ?

loop_
_geom_bond_atom_site_label_1
_geom_bond_atom_site_label_2
_geom_bond_distance
_geom_bond_site_symmetry_2
_geom_bond_publ_flag
O1 C2 1.368(2) . ?
O1 C21 1.454(2) . ?
C2 C18 1.384(2) . ?
C2 C3 1.400(3) . ?
C3 C4 1.349(3) . ?
C3 H3 0.9300 . ?
C4 C5 1.406(3) . ?
C4 H4 0.9300 . ?
C5 C6 1.424(3) . ?
C5 C17 1.436(2) . ?
C6 C7 1.345(3) . ?
C6 H6 0.9300 . ?
C7 C8 1.407(3) . ?
C7 H7 0.9300 . ?
C8 C16 1.394(3) . ?
C8 C9 1.432(3) . ?
C9 C14 1.391(3) . ?
C9 C10 1.405(3) . ?
C10 C11 1.373(4) . ?
C10 H10 0.9300 . ?
C11 C12 1.376(4) . ?
C11 H11 0.9300 . ?
C12 C13 1.374(3) . ?
C12 H12 0.9300 . ?
C13 C14 1.393(3) . ?
C13 H13 0.9300 . ?
C14 N15 1.406(2) . ?
N15 C16 1.415(2) . ?
N15 C34 1.436(2) . ?
C16 C17 1.433(2) . ?
C17 C18 1.429(2) . ?
C18 C19 1.455(2) . ?
C19 C20 1.319(3) . ?
C19 H19 0.9300 . ?
C20 C21 1.507(2) . ?
C20 H20 0.9300 . ?
C21 C22 1.527(3) . ?
C21 C28 1.534(2) . ?
C22 C27 1.377(3) . ?
C22 C23 1.379(3) . ?
C23 C24 1.391(4) . ?
C23 H23 0.9300 . ?
C24 C25 1.380(4) . ?
C24 H24 0.9300 . ?
C25 C26 1.356(4) . ?
C25 H25 0.9300 . ?
C26 C27 1.372(3) . ?
C26 H26 0.9300 . ?
C27 H27 0.9300 . ?
C28 C29 1.373(3) . ?
C28 C33 1.374(3) . ?
C29 C30 1.384(3) . ?
C29 H29 0.9300 . ?
C30 C31 1.362(4) . ?
C30 H30 0.9300 . ?
C31 C32 1.362(4) . ?
C31 H31 0.9300 . ?
C32 C33 1.376(3) . ?
C32 H32 0.9300 . ?
C33 H33 0.9300 . ?
C34 C39 1.380(3) . ?
C34 C35 1.380(3) . ?
C35 C36 1.383(3) . ?
C35 H35 0.9300 . ?
C36 C37 1.360(4) . ?
C36 H36 0.9300 . ?
C37 C38 1.372(4) . ?
C37 H37 0.9300 . ?
C38 C39 1.381(3) . ?
C38 H38 0.9300 . ?
C39 H39 0.9300 . ?
